data_2203710
loop_
_publ_author_name
'Ghosh, Dipesh'
'Powell, Doug R.'
'Van Horn, J. David'

_publ_section_title
;
 The tris(malonato)chromate(III) anion with an organic cation
;
_journal_issue 6
_journal_name_full 'Acta Crystallographica Section E'
_journal_page_first m764
_journal_page_last m766
_journal_paper_doi 10.1107/S1600536804010748
_journal_volume 60
_journal_year 2004
_chemical_formula_iupac '(C12 H12 N2)3 [Cr (C3 H O4)3], 8H2 O'
_chemical_formula_moiety 'C45 H55 Cr N6 O20'
_chemical_formula_sum 'C45 H55 Cr N6 O20'
_chemical_formula_weight 1051.95
_chemical_name_common
;
1,2-bis(4-pyridyl)ethylenium trismalonatochromate(3-) octahydrate
;
_chemical_name_systematic
;
1,2-bis(4-pyridyl)ethylenium tris(malonato-\k^2^O,O')
chromate(III)-water (1/8)
;
_space_group_IT_number 15
_symmetry_cell_setting monoclinic
_symmetry_space_group_name_Hall '-C 2yc'
_symmetry_space_group_name_H-M 'C 1 2/c 1'
_atom_sites_solution_hydrogens geom
_atom_sites_solution_primary direct
_atom_sites_solution_secondary difmap
_audit_creation_method SHELXL-97
_cell_angle_alpha 90.00
_cell_angle_beta 100.632(3)
_cell_angle_gamma 90.00
_cell_formula_units_Z 8
_cell_length_a 21.319(4)
_cell_length_b 11.997(2)
_cell_length_c 38.300(6)
_cell_measurement_reflns_used 9927
_cell_measurement_temperature 100(2)
_cell_measurement_theta_max 26.00
_cell_measurement_theta_min 2.16
_cell_volume 9628(3)
_computing_cell_refinement SMART
_computing_data_collection 'SMART (Bruker, 1998)'
_computing_data_reduction 'SAINT (Bruker, 1998)'
_computing_molecular_graphics 'SHELXTL (Bruker, 1998)'
_computing_publication_material SHELXTL
_computing_structure_refinement 'SHELXL97 (Sheldrick, 1997)'
_computing_structure_solution 'SHELXS97 (Sheldrick, 1990)'
_diffrn_ambient_temperature 100(2)
_diffrn_measured_fraction_theta_full 0.999
_diffrn_measured_fraction_theta_max 0.999
_diffrn_measurement_device_type 'Bruker APEX'
_diffrn_measurement_method \w
_diffrn_radiation_monochromator graphite
_diffrn_radiation_source 'fine-focus sealed tube'
_diffrn_radiation_type MoK\a
_diffrn_radiation_wavelength 0.71073
_diffrn_reflns_av_R_equivalents 0.0272
_diffrn_reflns_av_sigmaI/netI 0.0339
_diffrn_reflns_limit_h_max 26
_diffrn_reflns_limit_h_min -26
_diffrn_reflns_limit_k_max 14
_diffrn_reflns_limit_k_min -9
_diffrn_reflns_limit_l_max 47
_diffrn_reflns_limit_l_min -47
_diffrn_reflns_number 26496
_diffrn_reflns_theta_full 26.00
_diffrn_reflns_theta_max 26.00
_diffrn_reflns_theta_min 1.96
_diffrn_standards_decay_% -0.21
_diffrn_standards_interval_count 50
_diffrn_standards_interval_time 0.5
_diffrn_standards_number 0
_exptl_absorpt_coefficient_mu 0.324
_exptl_absorpt_correction_T_max 0.9622
_exptl_absorpt_correction_T_min 0.8548
_exptl_absorpt_correction_type multi-scan
_exptl_absorpt_process_details '(SADABS; Sheldrick, 2000)'
_exptl_crystal_colour purple
_exptl_crystal_density_diffrn 1.451
_exptl_crystal_density_method 'not measured'
_exptl_crystal_description prism
_exptl_crystal_F_000 4408
_exptl_crystal_size_max 0.50
_exptl_crystal_size_mid 0.19
_exptl_crystal_size_min 0.12
_refine_diff_density_max 1.328
_refine_diff_density_min -0.546
_refine_ls_extinction_method none
_refine_ls_goodness_of_fit_ref 1.069
_refine_ls_hydrogen_treatment constr
_refine_ls_matrix_type full
_refine_ls_number_parameters 681
_refine_ls_number_reflns 9450
_refine_ls_number_restraints 1
_refine_ls_restrained_S_all 1.069
_refine_ls_R_factor_all 0.0753
_refine_ls_R_factor_gt 0.0672
_refine_ls_shift/su_max 0.002
_refine_ls_shift/su_mean 0.000
_refine_ls_structure_factor_coef Fsqd
_refine_ls_weighting_details 'calc w=1/[\s^2^(Fo^2^)+(0.084P)^2^+40P] where P = (Fo^2^+2Fc^2^)/3'
_refine_ls_weighting_scheme calc
_refine_ls_wR_factor_gt 0.1728
_refine_ls_wR_factor_ref 0.1791
_reflns_number_gt 8293
_reflns_number_total 9450
_reflns_threshold_expression I>2\s(I)
_cod_data_source_file bt6457.cif
_cod_data_source_block I
_cod_original_sg_symbol_H-M 'C 2/c'
_cod_database_code 2203710
_cod_database_fobs_code 2203710

loop_
_symmetry_equiv_pos_as_xyz
'x, y, z'
'-x, y, -z+1/2'
'x+1/2, y+1/2, z'
'-x+1/2, y+1/2, -z+1/2'
'-x, -y, -z'
'x, -y, z-1/2'
'-x+1/2, -y+1/2, -z'
'x+1/2, -y+1/2, z-1/2'

loop_
_atom_site_label
_atom_site_fract_x
_atom_site_fract_y
_atom_site_fract_z
_atom_site_U_iso_or_equiv
_atom_site_adp_type
_atom_site_calc_flag
_atom_site_refinement_flags
_atom_site_occupancy
_atom_site_disorder_assembly
_atom_site_disorder_group
_atom_site_type_symbol
Cr1 0.12790(2) 0.33273(4) 0.123825(12) 0.01668(14) Uani d . 1 . . Cr
O1 0.14709(10) 0.33240(17) 0.17627(5) 0.0210(4) Uani d . 1 . . O
C2 0.16217(13) 0.2471(3) 0.19575(8) 0.0204(6) Uani d . 1 . . C
C3 0.17202(15) 0.1343(3) 0.17926(8) 0.0234(6) Uani d . 1 . . C
H31 0.1996 0.0890 0.1975 0.028 Uiso calc R 1 . . H
H32 0.1300 0.0966 0.1739 0.028 Uiso calc R 1 . . H
C4 0.20083(14) 0.1312(2) 0.14571(8) 0.0209(6) Uani d . 1 . . C
O5 0.19192(9) 0.21501(17) 0.12421(6) 0.0212(4) Uani d . 1 . . O
O6 0.16839(10) 0.25136(18) 0.22876(6) 0.0244(5) Uani d . 1 . . O
O7 0.23071(11) 0.04741(19) 0.13980(6) 0.0293(5) Uani d . 1 . . O
O8 0.06180(9) 0.22004(17) 0.12552(5) 0.0194(4) Uani d . 1 . . O
C9 0.05332(13) 0.1316(3) 0.10637(8) 0.0203(6) Uani d . 1 . . C
C10 0.08060(15) 0.1280(3) 0.07231(8) 0.0262(7) Uani d . 1 . . C
H101 0.0525 0.0797 0.0552 0.031 Uiso calc R 1 . . H
H102 0.1228 0.0911 0.0778 0.031 Uiso calc R 1 . . H
C11 0.08914(15) 0.2378(3) 0.05359(8) 0.0261(7) Uani d . 1 . . C
O12 0.10756(10) 0.32463(18) 0.07182(5) 0.0239(5) Uani d . 1 . . O
O13 0.02469(10) 0.04890(18) 0.11467(6) 0.0256(5) Uani d . 1 . . O
O14 0.07961(12) 0.2376(2) 0.02069(6) 0.0380(6) Uani d . 1 . . O
O15 0.06468(9) 0.45287(17) 0.12312(6) 0.0208(4) Uani d . 1 . . O
C16 0.07565(14) 0.5535(3) 0.13407(8) 0.0218(6) Uani d . 1 . . C
C17 0.14374(15) 0.5827(3) 0.15199(9) 0.0253(7) Uani d . 1 . . C
H171 0.1468 0.6644 0.1554 0.030 Uiso calc R 1 . . H
H172 0.1526 0.5475 0.1758 0.030 Uiso calc R 1 . . H
C18 0.19483(14) 0.5461(3) 0.13145(8) 0.0215(6) Uani d . 1 . . C
O19 0.19342(10) 0.44486(17) 0.12061(6) 0.0219(4) Uani d . 1 . . O
O20 0.03365(11) 0.62526(19) 0.13226(6) 0.0293(5) Uani d . 1 . . O
O21 0.23663(10) 0.61338(19) 0.12724(6) 0.0287(5) Uani d . 1 . . O
N1A 0.37829(12) 0.4560(2) 0.17383(6) 0.0186(5) Uani d . 1 . . N
H1A 0.3784 0.5290 0.1715 0.022 Uiso calc R 1 . . H
C2A 0.42445(14) 0.3934(2) 0.16422(7) 0.0181(6) Uani d . 1 . . C
H2A 0.4577 0.4298 0.1552 0.022 Uiso calc R 1 . . H
C3A 0.42604(13) 0.2786(2) 0.16679(7) 0.0166(6) Uani d . 1 . . C
H3A 0.4598 0.2375 0.1598 0.020 Uiso calc R 1 . . H
C4A 0.37726(13) 0.2237(2) 0.17984(7) 0.0156(6) Uani d . 1 . . C
C5A 0.33056(14) 0.2901(2) 0.19078(8) 0.0190(6) Uani d . 1 . . C
H5A 0.2976 0.2564 0.2008 0.023 Uiso calc R 1 . . H
C6A 0.33217(14) 0.4046(2) 0.18704(8) 0.0205(6) Uani d . 1 . . C
H6A 0.2994 0.4482 0.1941 0.025 Uiso calc R 1 . . H
C7A 0.37281(13) 0.1018(2) 0.18161(7) 0.0165(6) Uani d . 1 . . C
H7A 0.3424 0.0715 0.1942 0.020 Uiso calc R 1 . . H
C8A 0.40806(13) 0.0305(2) 0.16692(7) 0.0157(5) Uani d . 1 . . C
H8A 0.4401 0.0599 0.1552 0.019 Uiso calc R 1 . . H
C9A 0.40047(13) -0.0908(2) 0.16767(7) 0.0142(5) Uani d . 1 . . C
C10A 0.44587(13) -0.1603(2) 0.15684(7) 0.0158(6) Uani d . 1 . . C
H10A 0.4818 -0.1289 0.1490 0.019 Uiso calc R 1 . . H
C11A 0.43865(13) -0.2745(2) 0.15748(7) 0.0160(6) Uani d . 1 . . C
H11A 0.4696 -0.3216 0.1502 0.019 Uiso calc R 1 . . H
N12A 0.38797(11) -0.31924(19) 0.16843(6) 0.0168(5) Uani d . 1 . . N
C13A 0.34290(14) -0.2553(2) 0.17868(8) 0.0191(6) Uani d . 1 . . C
H13A 0.3073 -0.2893 0.1861 0.023 Uiso calc R 1 . . H
C14A 0.34781(14) -0.1410(2) 0.17855(7) 0.0175(6) Uani d . 1 . . C
H14A 0.3157 -0.0963 0.1858 0.021 Uiso calc R 1 . . H
N1B 0.36790(13) 0.1602(2) 0.07891(7) 0.0212(5) Uani d . 1 . . N
H1B 0.3712 0.0872 0.0779 0.025 Uiso calc R 1 . . H
C2B 0.31709(14) 0.2051(2) 0.08971(7) 0.0184(6) Uani d . 1 . . C
H2B 0.2858 0.1579 0.0967 0.022 Uiso calc R 1 . . H
C3B 0.30994(14) 0.3186(2) 0.09066(7) 0.0173(6) Uani d . 1 . . C
H3B 0.2738 0.3499 0.0983 0.021 Uiso calc R 1 . . H
C4B 0.35593(14) 0.3882(2) 0.08040(7) 0.0182(6) Uani d . 1 . . C
C5B 0.40913(15) 0.3384(3) 0.07023(9) 0.0242(7) Uani d . 1 . . C
H5B 0.4419 0.3834 0.0638 0.029 Uiso calc R 1 . . H
C6B 0.41386(16) 0.2242(3) 0.06953(9) 0.0266(7) Uani d . 1 . . C
H6B 0.4497 0.1903 0.0624 0.032 Uiso calc R 1 . . H
C7B 0.34761(14) 0.5092(2) 0.08130(7) 0.0179(6) Uani d . 1 . . C
H7B 0.3157 0.5378 0.0932 0.021 Uiso calc R 1 . . H
C8B 0.38227(13) 0.5819(2) 0.06638(7) 0.0181(6) Uani d . 1 . . C
H8B 0.4132 0.5524 0.0539 0.022 Uiso calc R 1 . . H
C9B 0.37625(14) 0.7033(2) 0.06773(7) 0.0182(6) Uani d . 1 . . C
C10B 0.32872(14) 0.7574(2) 0.08221(7) 0.0171(6) Uani d . 1 . . C
H10B 0.2968 0.7157 0.0907 0.020 Uiso calc R 1 . . H
C11B 0.32907(14) 0.8727(2) 0.08390(7) 0.0187(6) Uani d . 1 . . C
H11B 0.2967 0.9088 0.0938 0.022 Uiso calc R 1 . . H
N12B 0.37304(12) 0.9363(2) 0.07224(7) 0.0222(5) Uani d . 1 . . N
C13B 0.41734(16) 0.8850(3) 0.05773(9) 0.0275(7) Uani d . 1 . . C
H13B 0.4482 0.9292 0.0491 0.033 Uiso calc R 1 . . H
C14B 0.42049(15) 0.7704(3) 0.05456(8) 0.0240(7) Uani d . 1 . . C
H14B 0.4524 0.7374 0.0435 0.029 Uiso calc R 1 . . H
N1C 0.24826(13) 0.6392(2) 0.00148(7) 0.0224(5) Uani d . 1 . . N
H1C 0.2502 0.7124 0.0006 0.027 Uiso calc PR 0.50 . . H
C2C 0.20590(16) 0.5896(3) 0.01824(9) 0.0277(7) Uani d . 1 . . C
H2C 0.1787 0.6347 0.0294 0.033 Uiso calc R 1 . . H
C3C 0.20047(17) 0.4754(3) 0.01984(9) 0.0307(7) Uani d . 1 . . C
H3C 0.1702 0.4426 0.0321 0.037 Uiso calc R 1 . . H
C4C 0.23931(17) 0.4093(3) 0.00360(8) 0.0280(7) Uani d . 1 . . C
C5C 0.28420(18) 0.4617(3) -0.01346(9) 0.0320(8) Uani d . 1 . . C
H5C 0.3121 0.4182 -0.0246 0.038 Uiso calc R 1 . . H
C6C 0.28775(16) 0.5770(3) -0.01395(8) 0.0265(7) Uani d . 1 . . C
H6C 0.3184 0.6123 -0.0253 0.032 Uiso calc R 1 . . H
C7C 0.23088(17) 0.2872(3) 0.00536(9) 0.0292(7) Uani d . 1 . . C
H7C 0.1956 0.2603 0.0148 0.035 Uiso calc R 1 . . H
N1D 0.5000 0.3919(3) 0.2500 0.0192(7) Uani d S 1 . . N
H1D 0.5000 0.3186 0.2500 0.023 Uiso calc SR 1 . . H
C2D 0.54913(16) 0.4459(3) 0.24098(8) 0.0274(7) Uani d . 1 . . C
H2D 0.5835 0.4051 0.2345 0.033 Uiso calc R 1 . . H
C3D 0.5504(2) 0.5605(3) 0.24095(9) 0.0441(11) Uani d . 1 . . C
H3D 0.5858 0.5987 0.2347 0.053 Uiso calc R 1 . . H
C4D 0.5000 0.6203(4) 0.2500 0.0500(18) Uani d S 1 . . C
C5D 0.5203(3) 0.7415(6) 0.24589(15) 0.0186(12) Uani d P 0.50 . . C
H5D 0.5582 0.7612 0.2377 0.022 Uiso calc PR 0.50 . . H
C6D 0.4805(3) 0.8160(5) 0.25476(14) 0.0158(11) Uani d P 0.50 . . C
H6D 0.4429 0.7963 0.2633 0.019 Uiso calc PR 0.50 . . H
C7D 0.5000 0.9375(4) 0.2500 0.056(2) Uani d S 1 . . C
C8D 0.4584(2) 0.9971(3) 0.26682(10) 0.0492(12) Uani d . 1 . . C
H8D 0.4292 0.9592 0.2786 0.059 Uiso calc R 1 . . H
C9D 0.46006(16) 1.1119(3) 0.26621(8) 0.0279(7) Uani d . 1 . . C
H9D 0.4315 1.1520 0.2779 0.034 Uiso calc R 1 . . H
N10D 0.5000 1.1690(3) 0.2500 0.0222(8) Uani d S 1 . . N
O1S 0.22933(11) 0.4412(2) 0.26154(6) 0.0316(5) Uani d . 1 . . O
H1S1 0.2067 0.3911 0.2469 0.038 Uiso d R 1 . . H
H1S2 0.2228 0.5019 0.2481 0.038 Uiso d R 1 . . H
O2S 0.25834(12) 0.1339(2) 0.27427(6) 0.0314(5) Uani d . 1 . . O
H2S1 0.2288 0.1706 0.2582 0.038 Uiso d R 1 . . H
H2S2 0.2863 0.1915 0.2799 0.038 Uiso d R 1 . . H
O3S 0.33754(13) 0.3191(2) 0.28892(7) 0.0389(6) Uani d . 1 . . O
H3S1 0.3044 0.3610 0.2835 0.047 Uiso d R 1 . . H
H3S2 0.3587 0.3355 0.3096 0.047 Uiso d R 1 . . H
O4S 0.06961(13) -0.1514(2) 0.15227(8) 0.0434(7) Uani d . 1 . . O
H4S1 0.0914 -0.1482 0.1333 0.052 Uiso d R 1 . . H
H4S2 0.0549 -0.2212 0.1442 0.052 Uiso d R 1 . . H
O5S 0.19487(14) -0.1653(2) 0.11021(9) 0.0527(8) Uani d . 1 . . O
H5S1 0.2104 -0.2294 0.1206 0.063 Uiso d R 1 . . H
H5S2 0.1693 -0.1897 0.0901 0.063 Uiso d R 1 . . H
O6S -0.00988(15) 0.0990(3) -0.01621(8) 0.0577(8) Uani d . 1 . . O
H6S1 0.0180 0.1481 -0.0050 0.069 Uiso d R 1 . . H
H6S2 -0.0375 0.1424 -0.0303 0.069 Uiso d R 1 . . H
O7S 0.10686(17) -0.2240(3) 0.05337(10) 0.0717(10) Uani d . 1 . . O
H7S1 0.0834 -0.2883 0.0480 0.086 Uiso d R 1 . . H
H7S2 0.0811 -0.1958 0.0678 0.086 Uiso d R 1 . . H
O8S -0.0391(7) 0.4319(6) -0.0497(2) 0.028(3) Uani d P 0.325(17) A 1 O
H8S1 -0.0819 0.4330 -0.0554 0.033 Uiso d PR 0.325(17) A 1 H
H8S2 -0.0354 0.4599 -0.0280 0.033 Uiso d PR 0.325(17) A 1 H
O8S' 0.0371(3) 0.4294(5) -0.00765(14) 0.0165(13) Uani d P 0.338(3) B 3 O
H8S3 0.0407 0.4719 0.0115 0.020 Uiso d PR 0.338(3) B 3 H
H8S4 0.0398 0.3624 0.0014 0.020 Uiso d PR 0.338(3) B 3 H
O8S" -0.0791(6) 0.4325(5) -0.04916(16) 0.021(3) Uani d P 0.337(17) C 3 O
H8S5 -0.0391 0.4146 -0.0371 0.025 Uiso d PR 0.337(17) C 3 H
H8S6 -0.0698 0.4960 -0.0584 0.025 Uiso d PR 0.337(17) C 3 H

loop_
_atom_site_aniso_label
_atom_site_aniso_U_11
_atom_site_aniso_U_22
_atom_site_aniso_U_33
_atom_site_aniso_U_12
_atom_site_aniso_U_13
_atom_site_aniso_U_23
Cr1 0.0141(2) 0.0118(2) 0.0257(3) -0.00024(17) 0.00763(18) 0.00190(18)
O1 0.0234(11) 0.0146(10) 0.0258(10) 0.0003(8) 0.0065(8) 0.0019(8)
C2 0.0145(13) 0.0186(15) 0.0289(15) -0.0020(11) 0.0061(11) -0.0009(12)
C3 0.0240(15) 0.0157(15) 0.0306(16) -0.0017(12) 0.0053(12) 0.0014(12)
C4 0.0171(14) 0.0149(15) 0.0300(15) -0.0013(12) 0.0026(12) -0.0014(12)
O5 0.0169(10) 0.0172(11) 0.0311(11) 0.0008(8) 0.0087(8) 0.0015(9)
O6 0.0259(11) 0.0229(11) 0.0251(11) -0.0001(9) 0.0063(9) 0.0005(9)
O7 0.0295(12) 0.0191(12) 0.0398(13) 0.0059(10) 0.0076(10) 0.0001(10)
O8 0.0162(10) 0.0151(10) 0.0289(11) -0.0011(8) 0.0093(8) -0.0006(8)
C9 0.0141(13) 0.0195(15) 0.0280(15) 0.0002(12) 0.0054(11) 0.0007(12)
C10 0.0241(16) 0.0268(17) 0.0289(16) -0.0014(13) 0.0077(13) -0.0044(13)
C11 0.0197(15) 0.0327(19) 0.0276(16) -0.0018(13) 0.0091(12) -0.0004(14)
O12 0.0249(11) 0.0243(12) 0.0241(10) -0.0018(9) 0.0089(9) 0.0035(9)
O13 0.0259(11) 0.0168(11) 0.0353(12) -0.0031(9) 0.0088(9) -0.0014(9)
O14 0.0405(14) 0.0504(17) 0.0242(12) -0.0128(12) 0.0090(10) -0.0002(11)
O15 0.0172(10) 0.0130(10) 0.0331(11) 0.0000(8) 0.0074(8) 0.0008(8)
C16 0.0195(14) 0.0168(15) 0.0324(16) 0.0006(12) 0.0136(12) 0.0047(12)
C17 0.0244(16) 0.0195(16) 0.0342(17) -0.0043(13) 0.0115(13) -0.0036(13)
C18 0.0167(14) 0.0197(16) 0.0290(15) -0.0010(12) 0.0067(12) 0.0029(12)
O19 0.0170(10) 0.0147(10) 0.0360(12) -0.0007(8) 0.0101(9) 0.0014(9)
O20 0.0244(12) 0.0183(11) 0.0487(14) 0.0043(9) 0.0160(10) 0.0012(10)
O21 0.0236(11) 0.0200(12) 0.0466(14) -0.0066(9) 0.0170(10) -0.0046(10)
N1A 0.0234(13) 0.0071(11) 0.0254(12) 0.0007(10) 0.0045(10) -0.0012(9)
C2A 0.0202(14) 0.0125(14) 0.0207(14) -0.0037(11) 0.0018(11) 0.0001(11)
C3A 0.0167(13) 0.0120(14) 0.0208(13) 0.0019(11) 0.0024(11) -0.0008(11)
C4A 0.0180(14) 0.0114(14) 0.0159(12) 0.0007(11) -0.0004(10) 0.0009(10)
C5A 0.0219(15) 0.0117(14) 0.0243(14) -0.0004(11) 0.0065(11) 0.0004(11)
C6A 0.0225(15) 0.0133(14) 0.0269(15) 0.0034(12) 0.0074(12) -0.0015(11)
C7A 0.0176(13) 0.0104(13) 0.0208(13) -0.0016(11) 0.0016(11) 0.0018(11)
C8A 0.0155(13) 0.0107(13) 0.0203(13) -0.0025(11) 0.0020(10) 0.0018(10)
C9A 0.0148(13) 0.0120(13) 0.0156(12) 0.0004(10) 0.0023(10) 0.0010(10)
C10A 0.0153(13) 0.0141(14) 0.0180(13) -0.0024(11) 0.0033(10) 0.0012(10)
C11A 0.0179(13) 0.0128(14) 0.0179(13) 0.0018(11) 0.0046(10) -0.0012(10)
N12A 0.0196(12) 0.0109(11) 0.0204(11) -0.0005(9) 0.0049(9) 0.0005(9)
C13A 0.0190(14) 0.0156(14) 0.0256(14) -0.0014(11) 0.0112(11) -0.0006(11)
C14A 0.0188(14) 0.0120(14) 0.0233(14) 0.0001(11) 0.0077(11) -0.0004(11)
N1B 0.0294(14) 0.0095(12) 0.0263(13) -0.0010(10) 0.0094(11) -0.0011(10)
C2B 0.0212(14) 0.0163(14) 0.0178(13) -0.0036(12) 0.0038(11) -0.0013(11)
C3B 0.0191(14) 0.0165(14) 0.0160(13) -0.0004(11) 0.0025(10) -0.0013(11)
C4B 0.0215(14) 0.0171(15) 0.0159(13) -0.0018(12) 0.0029(11) -0.0022(11)
C5B 0.0270(16) 0.0134(15) 0.0356(17) -0.0033(12) 0.0143(13) -0.0013(12)
C6B 0.0291(17) 0.0163(15) 0.0395(18) 0.0010(13) 0.0195(14) -0.0032(13)
C7B 0.0184(14) 0.0143(14) 0.0212(13) 0.0020(11) 0.0046(11) -0.0010(11)
C8B 0.0165(13) 0.0141(14) 0.0239(14) 0.0025(11) 0.0044(11) -0.0016(11)
C9B 0.0226(15) 0.0115(14) 0.0198(13) -0.0018(11) 0.0019(11) -0.0013(11)
C10B 0.0216(14) 0.0117(13) 0.0168(13) -0.0013(11) 0.0009(11) -0.0001(10)
C11B 0.0216(14) 0.0138(14) 0.0205(14) 0.0038(12) 0.0031(11) -0.0020(11)
N12B 0.0261(13) 0.0117(12) 0.0290(13) -0.0022(10) 0.0054(11) -0.0004(10)
C13B 0.0305(17) 0.0161(16) 0.0394(18) -0.0024(13) 0.0157(14) 0.0014(13)
C14B 0.0255(16) 0.0147(15) 0.0340(16) 0.0001(12) 0.0114(13) -0.0017(12)
N1C 0.0322(14) 0.0080(11) 0.0242(12) -0.0008(10) -0.0024(10) 0.0014(10)
C2C 0.0281(17) 0.0173(16) 0.0362(17) -0.0011(13) 0.0019(13) 0.0032(13)
C3C 0.0359(18) 0.0188(16) 0.0359(18) -0.0071(14) 0.0025(14) 0.0052(13)
C4C 0.0403(19) 0.0150(16) 0.0241(15) -0.0044(14) -0.0060(13) 0.0039(12)
C5C 0.050(2) 0.0192(17) 0.0255(16) 0.0113(15) 0.0036(15) -0.0046(13)
C6C 0.0384(18) 0.0155(15) 0.0258(15) -0.0006(14) 0.0064(13) 0.0024(12)
C7C 0.0319(17) 0.0254(18) 0.0297(16) -0.0034(14) 0.0038(13) 0.0025(13)
N1D 0.0284(19) 0.0052(15) 0.0226(17) 0.000 0.0008(14) 0.000
C2D 0.0281(17) 0.0285(18) 0.0255(15) -0.0056(14) 0.0049(13) -0.0006(13)
C3D 0.065(3) 0.031(2) 0.0303(18) -0.032(2) -0.0060(17) 0.0091(15)
C4D 0.102(5) 0.009(2) 0.025(2) 0.000 -0.025(3) 0.000
C5D 0.018(3) 0.013(3) 0.025(3) 0.002(2) 0.005(2) 0.003(2)
C6D 0.022(3) 0.007(3) 0.019(3) -0.003(2) 0.005(2) -0.001(2)
C7D 0.106(5) 0.008(2) 0.036(3) 0.000 -0.037(3) 0.000
C8D 0.074(3) 0.027(2) 0.0342(19) -0.031(2) -0.0228(19) 0.0147(16)
C9D 0.0296(17) 0.0225(17) 0.0284(16) -0.0033(14) -0.0034(13) 0.0039(13)
N10D 0.030(2) 0.0080(17) 0.0262(18) 0.000 -0.0018(15) 0.000
O1S 0.0392(13) 0.0251(12) 0.0301(12) -0.0085(10) 0.0058(10) 0.0030(10)
O2S 0.0358(13) 0.0243(12) 0.0329(12) 0.0063(10) 0.0028(10) -0.0013(10)
O3S 0.0387(14) 0.0327(14) 0.0452(15) 0.0008(11) 0.0080(11) 0.0039(11)
O4S 0.0355(14) 0.0308(14) 0.0641(18) 0.0004(11) 0.0097(13) 0.0010(13)
O5S 0.0463(17) 0.0338(16) 0.078(2) 0.0045(13) 0.0124(15) 0.0050(14)
O6S 0.0590(19) 0.059(2) 0.0483(17) -0.0164(16) -0.0087(14) 0.0011(15)
O7S 0.064(2) 0.067(2) 0.088(3) -0.0015(19) 0.0240(19) 0.008(2)
O8S 0.028(8) 0.017(4) 0.034(4) -0.005(3) -0.001(3) 0.010(3)
O8S' 0.027(3) 0.010(3) 0.011(3) 0.006(2) 0.002(2) 0.004(2)
O8S" 0.026(8) 0.012(3) 0.024(3) -0.005(3) 0.001(3) 0.006(2)

loop_
_atom_type_symbol
_atom_type_description
_atom_type_scat_dispersion_real
_atom_type_scat_dispersion_imag
_atom_type_scat_source
C C 0.0033 0.0016 'International Tables Vol C Tables 4.2.6.8 and 6.1.1.4'
H H 0.0000 0.0000 'International Tables Vol C Tables 4.2.6.8 and 6.1.1.4'
N N 0.0061 0.0033 'International Tables Vol C Tables 4.2.6.8 and 6.1.1.4'
O O 0.0106 0.0060 'International Tables Vol C Tables 4.2.6.8 and 6.1.1.4'
Cr Cr 0.3209 0.6236 'International Tables Vol C Tables 4.2.6.8 and 6.1.1.4'

loop_
_geom_angle_atom_site_label_1
_geom_angle_atom_site_label_2
_geom_angle_atom_site_label_3
_geom_angle_site_symmetry_1
_geom_angle_site_symmetry_3
_geom_angle
_geom_angle_publ_flag
O19 Cr1 O12 . . 89.82(9) ?
O19 Cr1 O5 . . 89.52(9) ?
O12 Cr1 O5 . . 89.72(9) ?
O19 Cr1 O8 . . 178.32(9) ?
O12 Cr1 O8 . . 88.50(9) y
O5 Cr1 O8 . . 90.38(9) ?
O19 Cr1 O15 . . 89.47(9) y
O12 Cr1 O15 . . 89.99(9) ?
O5 Cr1 O15 . . 178.95(9) ?
O8 Cr1 O15 . . 90.62(8) ?
O19 Cr1 O1 . . 92.81(9) ?
O12 Cr1 O1 . . 176.93(9) ?
O5 Cr1 O1 . . 88.72(9) y
O8 Cr1 O1 . . 88.87(9) ?
O15 Cr1 O1 . . 91.61(9) ?
C2 O1 Cr1 . . 125.50(19) ?
O6 C2 O1 . . 121.9(3) ?
O6 C2 C3 . . 117.4(3) ?
O1 C2 C3 . . 120.7(3) ?
C4 C3 C2 . . 118.7(3) ?
C4 C3 H31 . . 107.7 ?
C2 C3 H31 . . 107.7 ?
C4 C3 H32 . . 107.7 ?
C2 C3 H32 . . 107.7 ?
H31 C3 H32 . . 107.1 ?
O7 C4 O5 . . 122.5(3) ?
O7 C4 C3 . . 118.5(3) ?
O5 C4 C3 . . 118.9(3) ?
C4 O5 Cr1 . . 125.84(19) ?
C9 O8 Cr1 . . 125.22(18) ?
O13 C9 O8 . . 122.7(3) ?
O13 C9 C10 . . 118.8(3) ?
O8 C9 C10 . . 118.5(3) ?
C9 C10 C11 . . 118.4(3) ?
C9 C10 H101 . . 107.7 ?
C11 C10 H101 . . 107.7 ?
C9 C10 H102 . . 107.7 ?
C11 C10 H102 . . 107.7 ?
H101 C10 H102 . . 107.1 ?
O14 C11 O12 . . 122.3(3) ?
O14 C11 C10 . . 117.7(3) ?
O12 C11 C10 . . 119.9(3) ?
C11 O12 Cr1 . . 125.8(2) ?
C16 O15 Cr1 . . 126.86(19) ?
O20 C16 O15 . . 123.4(3) ?
O20 C16 C17 . . 119.0(3) ?
O15 C16 C17 . . 117.5(3) ?
C18 C17 C16 . . 114.4(3) ?
C18 C17 H171 . . 108.7 ?
C16 C17 H171 . . 108.7 ?
C18 C17 H172 . . 108.7 ?
C16 C17 H172 . . 108.7 ?
H171 C17 H172 . . 107.6 ?
O21 C18 O19 . . 123.5(3) ?
O21 C18 C17 . . 118.8(3) ?
O19 C18 C17 . . 117.7(3) ?
C18 O19 Cr1 . . 127.19(19) ?
C6A N1A C2A . . 118.2(2) ?
C6A N1A H1A . . 120.9 ?
C2A N1A H1A . . 120.9 ?
N1A C2A C3A . . 123.3(3) ?
N1A C2A H2A . . 118.4 ?
C3A C2A H2A . . 118.4 ?
C2A C3A C4A . . 119.0(3) ?
C2A C3A H3A . . 120.5 ?
C4A C3A H3A . . 120.5 ?
C5A C4A C3A . . 117.2(3) ?
C5A C4A C7A . . 119.9(3) ?
C3A C4A C7A . . 123.0(3) ?
C6A C5A C4A . . 120.2(3) ?
C6A C5A H5A . . 119.9 ?
C4A C5A H5A . . 119.9 ?
N1A C6A C5A . . 122.1(3) ?
N1A C6A H6A . . 118.9 ?
C5A C6A H6A . . 118.9 ?
C8A C7A C4A . . 125.1(3) ?
C8A C7A H7A . . 117.4 ?
C4A C7A H7A . . 117.4 ?
C7A C8A C9A . . 123.9(3) ?
C7A C8A H8A . . 118.0 ?
C9A C8A H8A . . 118.0 ?
C10A C9A C14A . . 117.8(3) ?
C10A C9A C8A . . 120.1(2) ?
C14A C9A C8A . . 122.0(3) ?
C11A C10A C9A . . 120.1(3) ?
C11A C10A H10A . . 119.9 ?
C9A C10A H10A . . 119.9 ?
N12A C11A C10A . . 120.1(3) ?
N12A C11A H11A . . 119.9 ?
C10A C11A H11A . . 119.9 ?
C11A N12A C13A . . 121.6(2) ?
N12A C13A C14A . . 120.6(3) ?
N12A C13A H13A . . 119.7 ?
C14A C13A H13A . . 119.7 ?
C13A C14A C9A . . 119.7(3) ?
C13A C14A H14A . . 120.2 ?
C9A C14A H14A . . 120.2 ?
C2B N1B C6B . . 121.5(3) ?
C2B N1B H1B . . 119.2 ?
C6B N1B H1B . . 119.2 ?
N1B C2B C3B . . 120.5(3) ?
N1B C2B H2B . . 119.8 ?
C3B C2B H2B . . 119.8 ?
C2B C3B C4B . . 119.9(3) ?
C2B C3B H3B . . 120.1 ?
C4B C3B H3B . . 120.1 ?
C3B C4B C5B . . 118.0(3) ?
C3B C4B C7B . . 119.4(3) ?
C5B C4B C7B . . 122.6(3) ?
C6B C5B C4B . . 119.8(3) ?
C6B C5B H5B . . 120.1 ?
C4B C5B H5B . . 120.1 ?
N1B C6B C5B . . 120.3(3) ?
N1B C6B H6B . . 119.9 ?
C5B C6B H6B . . 119.9 ?
C8B C7B C4B . . 123.9(3) ?
C8B C7B H7B . . 118.0 ?
C4B C7B H7B . . 118.1 ?
C7B C8B C9B . . 125.1(3) ?
C7B C8B H8B . . 117.5 ?
C9B C8B H8B . . 117.5 ?
C10B C9B C14B . . 117.3(3) ?
C10B C9B C8B . . 123.4(3) ?
C14B C9B C8B . . 119.3(3) ?
C11B C10B C9B . . 118.9(3) ?
C11B C10B H10B . . 120.5 ?
C9B C10B H10B . . 120.5 ?
N12B C11B C10B . . 123.2(3) ?
N12B C11B H11B . . 118.4 ?
C10B C11B H11B . . 118.4 ?
C13B N12B C11B . . 117.9(3) ?
N12B C13B C14B . . 123.0(3) ?
N12B C13B H13B . . 118.5 ?
C14B C13B H13B . . 118.5 ?
C13B C14B C9B . . 119.5(3) ?
C13B C14B H14B . . 120.3 ?
C9B C14B H14B . . 120.3 ?
C2C N1C C6C . . 119.9(3) ?
C2C N1C H1C . . 120.1 ?
C6C N1C H1C . . 120.1 ?
N1C C2C C3C . . 122.2(3) ?
N1C C2C H2C . . 118.9 ?
C3C C2C H2C . . 118.9 ?
C4C C3C C2C . . 119.4(3) ?
C4C C3C H3C . . 120.3 ?
C2C C3C H3C . . 120.3 ?
C3C C4C C5C . . 118.1(3) ?
C3C C4C C7C . . 117.5(3) ?
C5C C4C C7C . . 124.3(3) ?
C6C C5C C4C . . 119.8(3) ?
C6C C5C H5C . . 120.1 ?
C4C C5C H5C . . 120.1 ?
N1C C6C C5C . . 120.6(3) ?
N1C C6C H6C . . 119.7 ?
C5C C6C H6C . . 119.7 ?
C7C C7C C4C 7 . 124.5(4) ?
C7C C7C H7C 7 . 117.7 ?
C4C C7C H7C . . 117.7 ?
C2D N1D C2D . 2_655 121.8(4) ?
C2D N1D H1D . . 119.1 ?
C2D N1D H1D 2_655 . 119.1 ?
N1D C2D C3D . . 120.2(3) ?
N1D C2D H2D . . 119.9 ?
C3D C2D H2D . . 119.9 ?
C2D C3D C4D . . 120.0(4) ?
C2D C3D H3D . . 120.0 ?
C4D C3D H3D . . 120.0 ?
C3D C4D C3D . 2_655 117.7(4) ?
C3D C4D C5D . . 102.7(3) ?
C3D C4D C5D 2_655 . 139.6(3) ?
C6D C5D C4D . . 114.2(5) ?
C6D C5D H5D . . 122.9 ?
C4D C5D H5D . . 122.9 ?
C5D C6D C7D . . 114.3(5) ?
C5D C6D H6D . . 122.9 ?
C7D C6D H6D . . 122.9 ?
C8D C7D C8D 2_655 . 117.9(5) ?
C8D C7D C6D 2_655 . 139.1(3) ?
C8D C7D C6D . . 102.9(3) ?
C9D C8D C7D . . 119.2(4) ?
C9D C8D H8D . . 120.4 ?
C7D C8D H8D . . 120.4 ?
N10D C9D C8D . . 122.8(4) ?
N10D C9D H9D . . 118.6 ?
C8D C9D H9D . . 118.6 ?
C9D N10D C9D . 2_655 118.1(4) ?
H1S1 O1S H1S2 . . 100.3 ?
H2S1 O2S H2S2 . . 97.7 ?
H3S1 O3S H3S2 . . 110.9 ?
H4S1 O4S H4S2 . . 87.9 ?
H5S1 O5S H5S2 . . 102.4 ?
H6S1 O6S H6S2 . . 102.4 ?
H7S1 O7S H7S2 . . 94.8 ?
H8S1 O8S H8S2 . . 97.6 ?
H8S3 O8S' H8S4 . . 102.2 ?
H8S5 O8S" H8S6 . . 98.5 ?

loop_
_geom_bond_atom_site_label_1
_geom_bond_atom_site_label_2
_geom_bond_site_symmetry_2
_geom_bond_distance
_geom_bond_publ_flag
Cr1 O19 . 1.959(2) y
Cr1 O12 . 1.961(2) y
Cr1 O5 . 1.962(2) y
Cr1 O8 . 1.963(2) y
Cr1 O15 . 1.970(2) y
Cr1 O1 . 1.974(2) y
O1 C2 . 1.273(4) ?
C2 O6 . 1.247(4) ?
C2 C3 . 1.524(4) ?
C3 C4 . 1.524(4) ?
C3 H31 . 0.9900 ?
C3 H32 . 0.9900 ?
C4 O7 . 1.233(4) ?
C4 O5 . 1.291(4) ?
O8 C9 . 1.283(4) ?
C9 O13 . 1.237(4) ?
C9 C10 . 1.524(4) ?
C10 C11 . 1.526(5) ?
C10 H101 . 0.9900 ?
C10 H102 . 0.9900 ?
C11 O14 . 1.239(4) ?
C11 O12 . 1.275(4) ?
O15 C16 . 1.285(4) ?
C16 O20 . 1.235(4) ?
C16 C17 . 1.527(4) ?
C17 C18 . 1.521(4) ?
C17 H171 . 0.9900 ?
C17 H172 . 0.9900 ?
C18 O21 . 1.235(4) ?
C18 O19 . 1.282(4) ?
N1A C6A . 1.337(4) ?
N1A C2A . 1.343(4) ?
N1A H1A . 0.8800 ?
C2A C3A . 1.380(4) ?
C2A H2A . 0.9500 ?
C3A C4A . 1.399(4) ?
C3A H3A . 0.9500 ?
C4A C5A . 1.398(4) ?
C4A C7A . 1.468(4) ?
C5A C6A . 1.383(4) ?
C5A H5A . 0.9500 ?
C6A H6A . 0.9500 ?
C7A C8A . 1.330(4) ?
C7A H7A . 0.9500 ?
C8A C9A . 1.464(4) ?
C8A H8A . 0.9500 ?
C9A C10A . 1.398(4) ?
C9A C14A . 1.404(4) ?
C10A C11A . 1.379(4) ?
C10A H10A . 0.9500 ?
C11A N12A . 1.341(4) ?
C11A H11A . 0.9500 ?
N12A C13A . 1.343(4) ?
C13A C14A . 1.375(4) ?
C13A H13A . 0.9500 ?
C14A H14A . 0.9500 ?
N1B C2B . 1.342(4) ?
N1B C6B . 1.345(4) ?
N1B H1B . 0.8800 ?
C2B C3B . 1.372(4) ?
C2B H2B . 0.9500 ?
C3B C4B . 1.398(4) ?
C3B H3B . 0.9500 ?
C4B C5B . 1.400(4) ?
C4B C7B . 1.463(4) ?
C5B C6B . 1.375(4) ?
C5B H5B . 0.9500 ?
C6B H6B . 0.9500 ?
C7B C8B . 1.338(4) ?
C7B H7B . 0.9500 ?
C8B C9B . 1.464(4) ?
C8B H8B . 0.9500 ?
C9B C10B . 1.402(4) ?
C9B C14B . 1.403(4) ?
C10B C11B . 1.385(4) ?
C10B H10B . 0.9500 ?
C11B N12B . 1.347(4) ?
C11B H11B . 0.9500 ?
N12B C13B . 1.332(4) ?
C13B C14B . 1.383(4) ?
C13B H13B . 0.9500 ?
C14B H14B . 0.9500 ?
N1C C2C . 1.340(4) ?
N1C C6C . 1.341(4) ?
N1C H1C . 0.8800 ?
C2C C3C . 1.377(5) ?
C2C H2C . 0.9500 ?
C3C C4C . 1.376(5) ?
C3C H3C . 0.9500 ?
C4C C5C . 1.403(5) ?
C4C C7C . 1.479(5) ?
C5C C6C . 1.386(5) ?
C5C H5C . 0.9500 ?
C6C H6C . 0.9500 ?
C7C C7C 7 1.324(7) ?
C7C H7C . 0.9500 ?
N1D C2D . 1.330(4) ?
N1D C2D 2_655 1.330(4) ?
N1D H1D . 0.8800 ?
C2D C3D . 1.375(5) ?
C2D H2D . 0.9500 ?
C3D C4D . 1.388(5) ?
C3D H3D . 0.9500 ?
C4D C3D 2_655 1.388(5) ?
C4D C5D . 1.533(8) ?
C5D C6D . 1.319(8) ?
C5D H5D . 0.9500 ?
C6D C7D . 1.535(7) ?
C6D H6D . 0.9500 ?
C7D C8D 2_655 1.387(6) ?
C7D C8D . 1.387(6) ?
C8D C9D . 1.378(5) ?
C8D H8D . 0.9500 ?
C9D N10D . 1.333(4) ?
C9D H9D . 0.9500 ?
N10D C9D 2_655 1.333(4) ?
O1S H1S1 . 0.8983 ?
O1S H1S2 . 0.8874 ?
O2S H2S1 . 0.9094 ?
O2S H2S2 . 0.9118 ?
O3S H3S1 . 0.8601 ?
O3S H3S2 . 0.8598 ?
O4S H4S1 . 0.9323 ?
O4S H4S2 . 0.9267 ?
O5S H5S1 . 0.9009 ?
O5S H5S2 . 0.9050 ?
O6S H6S1 . 0.8891 ?
O6S H6S2 . 0.8917 ?
O7S H7S1 . 0.9216 ?
O7S H7S2 . 0.9137 ?
O8S H8S1 . 0.8987 ?
O8S H8S2 . 0.8885 ?
O8S' H8S3 . 0.8844 ?
O8S' H8S4 . 0.8730 ?
O8S" H8S5 . 0.9164 ?
O8S" H8S6 . 0.8784 ?

loop_
_geom_hbond_atom_site_label_D
_geom_hbond_atom_site_label_H
_geom_hbond_atom_site_label_A
_geom_hbond_site_symmetry_A
_geom_hbond_distance_DH
_geom_hbond_distance_HA
_geom_hbond_distance_DA
_geom_hbond_angle_DHA
_geom_hbond_publ_flag
N1A H1A N12A 1_565 0.88 1.84 2.715(3) 174 y
N1B H1B N12B 1_545 0.88 1.82 2.702(4) 175 y
N1C H1C N1C 7_565 0.88 1.78 2.664(5) 179 y
N1D H1D N10D 1_545 0.88 1.79 2.674(5) 180 n
O1S H1S1 O6 . 0.90 1.94 2.802(3) 161 y
O2S H2S1 O6 . 0.91 1.83 2.733(3) 176 y
O2S H2S2 O3S . 0.91 1.88 2.784(4) 174 n
O3S H3S1 O1S . 0.86 1.92 2.770(4) 168 n
O4S H4S1 O5S . 0.93 2.53 3.368(4) 149 n
O4S H4S2 O20 1_545 0.93 1.93 2.853(4) 172 y
O5S H5S1 O21 1_545 0.90 1.97 2.838(4) 161 y
O5S H5S2 O7S . 0.90 1.80 2.692(5) 169 n
O6S H6S1 O14 . 0.89 1.84 2.722(4) 174 y
O8S' H8S3 O8S 5_565 0.88 1.87 2.751(10) 174 n
O8S' H8S4 O14 . 0.87 1.81 2.632(6) 156 n

loop_
_geom_torsion_atom_site_label_1
_geom_torsion_atom_site_label_2
_geom_torsion_atom_site_label_3
_geom_torsion_atom_site_label_4
_geom_torsion_site_symmetry_1
_geom_torsion_site_symmetry_4
_geom_torsion
O19 Cr1 O1 C2 . . -124.0(2)
O8 Cr1 O1 C2 . . 55.9(2)
O15 Cr1 O1 C2 . . 146.4(2)
Cr1 O1 C2 O6 . . -173.8(2)
Cr1 O1 C2 C3 . . 4.9(4)
O6 C2 C3 C4 . . -146.7(3)
O1 C2 C3 C4 . . 34.5(4)
C2 C3 C4 O7 . . 152.9(3)
C2 C3 C4 O5 . . -28.6(4)
O7 C4 O5 Cr1 . . 162.7(2)
C3 C4 O5 Cr1 . . -15.7(4)
O19 Cr1 O5 C4 . . 133.4(2)
O12 Cr1 O5 C4 . . -136.8(2)
O8 Cr1 O5 C4 . . -48.3(2)
O1 Cr1 O5 C4 . . 40.6(2)
O12 Cr1 O8 C9 . . 44.0(2)
O5 Cr1 O8 C9 . . -45.7(2)
O15 Cr1 O8 C9 . . 133.9(2)
O1 Cr1 O8 C9 . . -134.5(2)
Cr1 O8 C9 O13 . . 158.8(2)
Cr1 O8 C9 C10 . . -20.2(4)
O13 C9 C10 C11 . . 153.7(3)
O8 C9 C10 C11 . . -27.2(4)
C9 C10 C11 O14 . . -144.4(3)
C9 C10 C11 O12 . . 37.9(4)
O14 C11 O12 Cr1 . . -177.0(2)
C10 C11 O12 Cr1 . . 0.6(4)
O19 Cr1 O12 C11 . . 146.9(2)
O5 Cr1 O12 C11 . . 57.4(2)
O8 Cr1 O12 C11 . . -33.0(2)
O15 Cr1 O12 C11 . . -123.7(2)
O19 Cr1 O15 C16 . . -27.8(2)
O12 Cr1 O15 C16 . . -117.6(2)
O8 Cr1 O15 C16 . . 153.9(2)
O1 Cr1 O15 C16 . . 65.0(2)
Cr1 O15 C16 O20 . . 178.7(2)
Cr1 O15 C16 C17 . . -4.7(4)
O20 C16 C17 C18 . . -134.0(3)
O15 C16 C17 C18 . . 49.3(4)
C16 C17 C18 O21 . . 132.7(3)
C16 C17 C18 O19 . . -50.0(4)
O21 C18 O19 Cr1 . . -177.1(2)
C17 C18 O19 Cr1 . . 5.7(4)
O12 Cr1 O19 C18 . . 117.3(2)
O5 Cr1 O19 C18 . . -153.0(3)
O15 Cr1 O19 C18 . . 27.3(2)
O1 Cr1 O19 C18 . . -64.3(3)
C6A N1A C2A C3A . . 1.1(4)
N1A C2A C3A C4A . . 0.3(4)
C2A C3A C4A C5A . . -2.2(4)
C2A C3A C4A C7A . . 176.3(3)
C3A C4A C5A C6A . . 2.8(4)
C7A C4A C5A C6A . . -175.8(3)
C2A N1A C6A C5A . . -0.5(4)
C4A C5A C6A N1A . . -1.5(5)
C5A C4A C7A C8A . . 168.7(3)
C3A C4A C7A C8A . . -9.8(4)
C4A C7A C8A C9A . . -177.0(3)
C7A C8A C9A C10A . . -169.5(3)
C7A C8A C9A C14A . . 11.5(4)
C14A C9A C10A C11A . . -0.8(4)
C8A C9A C10A C11A . . -179.9(3)
C9A C10A C11A N12A . . 0.1(4)
C10A C11A N12A C13A . . 0.6(4)
C11A N12A C13A C14A . . -0.6(4)
N12A C13A C14A C9A . . -0.1(4)
C10A C9A C14A C13A . . 0.8(4)
C8A C9A C14A C13A . . 179.9(3)
C6B N1B C2B C3B . . 1.6(4)
N1B C2B C3B C4B . . -0.1(4)
C2B C3B C4B C5B . . -1.6(4)
C2B C3B C4B C7B . . 179.6(3)
C3B C4B C5B C6B . . 2.0(5)
C7B C4B C5B C6B . . -179.3(3)
C2B N1B C6B C5B . . -1.1(5)
C4B C5B C6B N1B . . -0.7(5)
C3B C4B C7B C8B . . -167.9(3)
C5B C4B C7B C8B . . 13.4(5)
C4B C7B C8B C9B . . -178.2(3)
C7B C8B C9B C10B . . -6.2(5)
C7B C8B C9B C14B . . 172.6(3)
C14B C9B C10B C11B . . -2.2(4)
C8B C9B C10B C11B . . 176.7(3)
C9B C10B C11B N12B . . 0.0(4)
C10B C11B N12B C13B . . 1.5(4)
C11B N12B C13B C14B . . -0.8(5)
N12B C13B C14B C9B . . -1.4(5)
C10B C9B C14B C13B . . 2.8(4)
C8B C9B C14B C13B . . -176.1(3)
C6C N1C C2C C3C . . -1.0(5)
N1C C2C C3C C4C . . -0.4(5)
C2C C3C C4C C5C . . 1.3(5)
C2C C3C C4C C7C . . -178.7(3)
C3C C4C C5C C6C . . -0.8(5)
C7C C4C C5C C6C . . 179.2(3)
C2C N1C C6C C5C . . 1.5(5)
C4C C5C C6C N1C . . -0.6(5)
C3C C4C C7C C7C . 7 -172.0(4)
C5C C4C C7C C7C . 7 8.0(6)
C2D N1D C2D C3D 2_655 . 0.3(2)
N1D C2D C3D C4D . . -0.7(5)
C2D C3D C4D C3D . 2_655 0.3(2)
C2D C3D C4D C5D . . -179.1(4)
C3D C4D C5D C6D . . -177.1(4)
C3D C4D C5D C6D 2_655 . 3.7(7)
C4D C5D C6D C7D . . -178.9(3)
C5D C6D C7D C8D . 2_655 15.1(7)
C5D C6D C7D C8D . . -169.5(4)
C8D C7D C8D C9D 2_655 . -0.1(2)
C6D C7D C8D C9D . . -176.7(3)
C7D C8D C9D N10D . . 0.1(5)
C8D C9D N10D C9D . 2_655 -0.1(2)
